data_9009907
loop_
_publ_author_name
'Kjekshus, A.'

_publ_section_title
;
 On the properties of binary compounds
 with the CoSb2 type crystal structure
;
_journal_name_full 'Acta Chemica Scandinavica'
_journal_page_first 411
_journal_page_last 422
_journal_paper_doi 10.3891/acta.chem.scand.25-0411
_journal_volume 25
_journal_year 1971
_chemical_compound_source Synthetic
_chemical_formula_sum 'As2 Ir'
_chemical_name_mineral Iridarsenite
_space_group_IT_number 14
_symmetry_space_group_name_Hall '-P 2ybc'
_symmetry_space_group_name_H-M 'P 1 21/c 1'
_cell_angle_alpha 90
_cell_angle_beta 113.197
_cell_angle_gamma 90
_cell_length_a 6.0549
_cell_length_b 6.0717
_cell_length_c 6.1587
_cell_formula_units_Z 4
_cell_volume 208.111
_database_code_amcsd 0011926
_exptl_crystal_density_diffrn 10.917
_cod_original_formula_sum 'Ir As2'
_cod_database_code 9009907

loop_
_space_group_symop_operation_xyz
x,y,z
x,1/2-y,1/2+z
-x,1/2+y,1/2-z
-x,-y,-z

loop_
_atom_site_label
_atom_site_fract_x
_atom_site_fract_y
_atom_site_fract_z
Ir 0.28200 0.00000 0.29300
As1 0.33800 0.36600 0.18200
As2 0.15100 0.62500 0.37000

loop_
_cod_related_entry_id
_cod_related_entry_database
_cod_related_entry_code
1 AMCSD 0011926
